data_4123280
loop_
_publ_author_name
'Renata, Hans'
'Zhou, Qianghui'
'D\"unstl, Georg'
'Felding, Jakob'
'Merchant, Rohan R.'
'Yeh, Chien-Hung'
'Baran, Phil S.'

_publ_section_title
;
 Development of a concise synthesis of ouabagenin and hydroxylated
 corticosteroid analogues.
;
_journal_issue 3
_journal_name_full 'Journal of the American Chemical Society'
_journal_page_first 1330
_journal_page_last 1340
_journal_paper_doi 10.1021/ja512022r
_journal_volume 137
_journal_year 2015
_chemical_formula_sum 'C25 H34 O7'
_chemical_formula_weight 446.52
_chemical_name_systematic
; 
 ? 
;
_space_group_IT_number 4
_symmetry_cell_setting monoclinic
_symmetry_space_group_name_Hall 'P 2yb'
_symmetry_space_group_name_H-M 'P 1 21 1'
_atom_sites_solution_hydrogens geom
_atom_sites_solution_primary direct
_atom_sites_solution_secondary difmap
_audit_creation_method SHELXL-97
_cell_angle_alpha 90.00
_cell_angle_beta 107.521(3)
_cell_angle_gamma 90.00
_cell_formula_units_Z 2
_cell_length_a 9.789(2)
_cell_length_b 7.7354(17)
_cell_length_c 15.707(3)
_cell_measurement_reflns_used 4987
_cell_measurement_temperature 123(2)
_cell_measurement_theta_max 25.56
_cell_measurement_theta_min 2.72
_cell_volume 1134.2(4)
_computing_cell_refinement 'Bruker SAINT'
_computing_data_collection 'Bruker APEX2'
_computing_data_reduction 'Bruker SAINT'
_computing_molecular_graphics 'Bruker SHELXTL'
_computing_publication_material 'Bruker SHELXTL'
_computing_structure_refinement 'SHELXL-97 (Sheldrick, 1997)'
_computing_structure_solution 'SHELXS-97 (Sheldrick, 1990)'
_diffrn_ambient_temperature 123(2)
_diffrn_measured_fraction_theta_full 0.997
_diffrn_measured_fraction_theta_max 0.990
_diffrn_measurement_device_type 'Bruker APEX-II CCD'
_diffrn_measurement_method '\f and \w scans'
_diffrn_radiation_monochromator graphite
_diffrn_radiation_source 'fine-focus sealed tube'
_diffrn_radiation_type MoK\a
_diffrn_radiation_wavelength 0.71073
_diffrn_reflns_av_R_equivalents 0.0439
_diffrn_reflns_av_sigmaI/netI 0.0642
_diffrn_reflns_limit_h_max 11
_diffrn_reflns_limit_h_min -11
_diffrn_reflns_limit_k_max 9
_diffrn_reflns_limit_k_min -9
_diffrn_reflns_limit_l_max 18
_diffrn_reflns_limit_l_min -18
_diffrn_reflns_number 7334
_diffrn_reflns_theta_full 25.00
_diffrn_reflns_theta_max 25.56
_diffrn_reflns_theta_min 2.18
_exptl_absorpt_coefficient_mu 0.095
_exptl_absorpt_correction_T_max 0.9813
_exptl_absorpt_correction_T_min 0.9481
_exptl_absorpt_correction_type multi-scan
_exptl_absorpt_process_details sadabs
_exptl_crystal_colour colorless
_exptl_crystal_density_diffrn 1.308
_exptl_crystal_density_method 'not measured'
_exptl_crystal_description blade
_exptl_crystal_F_000 480
_exptl_crystal_size_max 0.57
_exptl_crystal_size_mid 0.24
_exptl_crystal_size_min 0.20
_refine_diff_density_max 0.314
_refine_diff_density_min -0.381
_refine_diff_density_rms 0.053
_refine_ls_abs_structure_details 'Flack H D (1983), Acta Cryst. A39, 876-881'
_refine_ls_abs_structure_Flack -0.2(10)
_refine_ls_extinction_method none
_refine_ls_goodness_of_fit_ref 1.125
_refine_ls_hydrogen_treatment constr
_refine_ls_matrix_type full
_refine_ls_number_parameters 289
_refine_ls_number_reflns 3878
_refine_ls_number_restraints 1
_refine_ls_restrained_S_all 1.125
_refine_ls_R_factor_all 0.0506
_refine_ls_R_factor_gt 0.0469
_refine_ls_shift/su_max 0.003
_refine_ls_shift/su_mean 0.000
_refine_ls_structure_factor_coef Fsqd
_refine_ls_weighting_details 'calc w=1/[\s^2^(Fo^2^)+(0.0438P)^2^+0.3502P] where P=(Fo^2^+2Fc^2^)/3'
_refine_ls_weighting_scheme calc
_refine_ls_wR_factor_gt 0.1148
_refine_ls_wR_factor_ref 0.1187
_reflns_number_gt 3603
_reflns_number_total 3878
_reflns_threshold_expression >2sigma(I)
_cod_data_source_file ja512022r_si_010.cif
_cod_data_source_block baran116
_cod_depositor_comments
;
The following automatic conversions were performed:

'_symmetry_cell_setting' value 'Monoclinic' changed to 'monoclinic'
according to
/home/saulius/struct/COD-crude-data--automatic-downloads/rss-feeds/ACS/lib/dictionaries/cif_core.dic
dictionary named 'cif_core.dic' version 2.4.2 from 2011-04-26.

Automatic conversion script
Id: cif_fix_values 2935 2014-11-11 08:27:57Z andrius 

 Adding full bibliography for 4123278--4123285.cif.
;
_cod_original_sg_symbol_H-M P2(1)
_cod_database_code 4123280

loop_
_symmetry_equiv_pos_as_xyz
'x, y, z'
'-x, y+1/2, -z'

loop_
_atom_site_label
_atom_site_type_symbol
_atom_site_fract_x
_atom_site_fract_y
_atom_site_fract_z
_atom_site_U_iso_or_equiv
_atom_site_adp_type
_atom_site_occupancy
_atom_site_symmetry_multiplicity
_atom_site_calc_flag
_atom_site_refinement_flags
O1 O 0.41786(19) 0.6224(2) 0.40769(11) 0.0183(4) Uani 1 1 d .
O2 O 0.4254(2) 0.8582(2) 0.32214(11) 0.0201(4) Uani 1 1 d .
O3 O 0.66712(18) 0.2548(2) 0.34563(10) 0.0150(4) Uani 1 1 d .
O4 O 0.87049(18) 0.3984(2) 0.40287(11) 0.0193(4) Uani 1 1 d .
O5 O 0.9658(2) 0.6283(3) 0.35238(13) 0.0263(4) Uani 1 1 d .
O6 O 0.79276(19) -0.2138(2) 0.09971(12) 0.0198(4) Uani 1 1 d .
O7 O 0.9636(2) -0.0594(2) 0.06048(14) 0.0286(5) Uani 1 1 d .
C1 C 0.3953(6) 0.7705(5) 0.4545(2) 0.0584(12) Uani 1 1 d .
H1A H 0.4615 0.7700 0.5162 0.070 Uiso 1 1 calc R
H1B H 0.2957 0.7726 0.4574 0.070 Uiso 1 1 calc R
C2 C 0.4217(5) 0.9174(4) 0.4068(2) 0.0453(10) Uani 1 1 d .
H2A H 0.3446 1.0040 0.3997 0.054 Uiso 1 1 calc R
H2B H 0.5141 0.9716 0.4396 0.054 Uiso 1 1 calc R
C3 C 0.3973(3) 0.6768(3) 0.31796(17) 0.0172(5) Uani 1 1 d .
C4 C 0.2431(3) 0.6356(4) 0.25892(17) 0.0207(6) Uani 1 1 d .
H4A H 0.2080 0.7264 0.2132 0.025 Uiso 1 1 calc R
H4B H 0.1772 0.6281 0.2958 0.025 Uiso 1 1 calc R
C5 C 0.2524(3) 0.4591(3) 0.21422(18) 0.0204(6) Uani 1 1 d .
H5A H 0.1853 0.3746 0.2271 0.024 Uiso 1 1 calc R
H5B H 0.2295 0.4721 0.1487 0.024 Uiso 1 1 calc R
C6 C 0.4086(3) 0.4007(3) 0.25570(16) 0.0155(5) Uani 1 1 d .
H6A H 0.4171 0.3434 0.3141 0.019 Uiso 1 1 calc R
C7 C 0.4907(3) 0.6720(3) 0.18781(16) 0.0178(5) Uani 1 1 d .
H7A H 0.5453 0.7796 0.2031 0.027 Uiso 1 1 calc R
H7B H 0.3912 0.6987 0.1542 0.027 Uiso 1 1 calc R
H7C H 0.5332 0.5995 0.1513 0.027 Uiso 1 1 calc R
C8 C 0.4944(3) 0.5742(3) 0.27442(16) 0.0159(5) Uani 1 1 d .
C9 C 0.6524(2) 0.5618(3) 0.33496(16) 0.0150(5) Uani 1 1 d .
H9A H 0.7041 0.6646 0.3230 0.018 Uiso 1 1 calc R
H9B H 0.6522 0.5697 0.3978 0.018 Uiso 1 1 calc R
C10 C 0.7398(3) 0.4005(3) 0.32635(16) 0.0155(5) Uani 1 1 d .
C11 C 0.9751(3) 0.5148(4) 0.40666(18) 0.0208(6) Uani 1 1 d .
C12 C 1.1038(3) 0.4806(4) 0.4855(2) 0.0314(7) Uani 1 1 d .
H12A H 1.1783 0.5662 0.4869 0.047 Uiso 1 1 calc R
H12B H 1.1406 0.3644 0.4805 0.047 Uiso 1 1 calc R
H12C H 1.0767 0.4888 0.5406 0.047 Uiso 1 1 calc R
C13 C 0.7779(3) 0.3533(3) 0.23876(16) 0.0169(5) Uani 1 1 d .
H13A H 0.7333 0.4358 0.1902 0.020 Uiso 1 1 calc R
H13B H 0.8829 0.3533 0.2495 0.020 Uiso 1 1 calc R
C14 C 0.7144(3) 0.1672(4) 0.21527(16) 0.0166(5) Uani 1 1 d .
C15 C 0.5990(3) 0.1750(3) 0.26145(15) 0.0155(5) Uani 1 1 d .
H15A H 0.5653 0.0561 0.2701 0.019 Uiso 1 1 calc R
C16 C 0.4760(2) 0.2822(3) 0.20120(15) 0.0156(5) Uani 1 1 d .
H16A H 0.5247 0.3639 0.1704 0.019 Uiso 1 1 calc R
C17 C 0.3942(3) 0.1601(3) 0.12708(17) 0.0196(6) Uani 1 1 d .
H17A H 0.3568 0.0596 0.1522 0.024 Uiso 1 1 calc R
H17B H 0.3129 0.2206 0.0844 0.024 Uiso 1 1 calc R
C18 C 0.5029(3) 0.1027(3) 0.08145(17) 0.0205(6) Uani 1 1 d .
H18A H 0.4684 0.0505 0.0242 0.025 Uiso 1 1 calc R
C19 C 0.6440(3) 0.1214(3) 0.11687(16) 0.0179(5) Uani 1 1 d .
C20 C 0.7472(3) 0.0846(4) 0.06467(17) 0.0225(6) Uani 1 1 d .
H20A H 0.7957 0.1935 0.0574 0.027 Uiso 1 1 calc R
H20B H 0.6927 0.0432 0.0044 0.027 Uiso 1 1 calc R
C21 C 0.8598(3) -0.0488(4) 0.10862(18) 0.0214(6) Uani 1 1 d .
C22 C 0.9349(3) -0.0025(4) 0.20543(18) 0.0209(6) Uani 1 1 d .
H22A H 0.9924 0.1036 0.2078 0.025 Uiso 1 1 calc R
H22B H 1.0009 -0.0971 0.2339 0.025 Uiso 1 1 calc R
C23 C 0.8272(3) 0.0271(3) 0.25724(17) 0.0184(5) Uani 1 1 d .
H23A H 0.8798 0.0615 0.3191 0.022 Uiso 1 1 calc R
H23B H 0.7773 -0.0830 0.2601 0.022 Uiso 1 1 calc R
C24 C 0.8972(3) -0.3363(4) 0.09098(18) 0.0205(6) Uani 1 1 d .
H24A H 0.8509 -0.4395 0.0571 0.025 Uiso 1 1 calc R
H24B H 0.9600 -0.3732 0.1502 0.025 Uiso 1 1 calc R
C25 C 0.9811(3) -0.2365(4) 0.04011(17) 0.0210(5) Uani 1 1 d .
H25A H 1.0835 -0.2698 0.0602 0.025 Uiso 1 1 calc R
H25B H 0.9421 -0.2579 -0.0249 0.025 Uiso 1 1 calc R

loop_
_atom_site_aniso_label
_atom_site_aniso_U_11
_atom_site_aniso_U_22
_atom_site_aniso_U_33
_atom_site_aniso_U_23
_atom_site_aniso_U_13
_atom_site_aniso_U_12
O1 0.0267(10) 0.0157(9) 0.0149(8) 0.0012(7) 0.0097(7) 0.0025(8)
O2 0.0286(10) 0.0136(9) 0.0206(9) -0.0018(8) 0.0111(7) 0.0007(8)
O3 0.0178(8) 0.0126(9) 0.0149(8) 0.0012(7) 0.0054(6) -0.0012(7)
O4 0.0160(9) 0.0190(10) 0.0209(9) -0.0001(8) 0.0026(7) -0.0008(8)
O5 0.0221(10) 0.0221(10) 0.0361(11) 0.0019(9) 0.0110(8) -0.0032(9)
O6 0.0204(9) 0.0145(9) 0.0269(9) -0.0015(8) 0.0106(7) 0.0005(8)
O7 0.0369(12) 0.0170(10) 0.0439(12) -0.0035(9) 0.0301(10) 0.0002(9)
C1 0.127(4) 0.0232(18) 0.0397(19) -0.0010(17) 0.048(2) 0.015(2)
C2 0.091(3) 0.0217(17) 0.0352(18) -0.0069(14) 0.0366(19) -0.0011(19)
C3 0.0230(14) 0.0124(12) 0.0182(13) 0.0014(10) 0.0091(10) 0.0014(11)
C4 0.0163(12) 0.0225(14) 0.0232(13) -0.0035(12) 0.0058(10) 0.0019(11)
C5 0.0176(13) 0.0186(14) 0.0247(14) -0.0015(11) 0.0061(10) -0.0003(11)
C6 0.0159(12) 0.0132(12) 0.0176(12) -0.0011(10) 0.0054(9) -0.0007(10)
C7 0.0201(13) 0.0157(13) 0.0188(12) -0.0002(11) 0.0079(10) 0.0008(10)
C8 0.0180(12) 0.0140(13) 0.0160(12) -0.0003(10) 0.0058(9) 0.0006(10)
C9 0.0140(12) 0.0131(12) 0.0171(13) -0.0015(10) 0.0036(10) -0.0003(10)
C10 0.0138(12) 0.0146(13) 0.0176(12) 0.0009(10) 0.0041(9) -0.0024(10)
C11 0.0176(13) 0.0189(14) 0.0265(14) -0.0067(12) 0.0073(10) -0.0001(11)
C12 0.0231(15) 0.0351(17) 0.0313(16) -0.0065(14) 0.0010(12) -0.0045(13)
C13 0.0173(12) 0.0166(13) 0.0184(12) 0.0005(10) 0.0079(9) 0.0014(11)
C14 0.0174(12) 0.0159(13) 0.0168(12) 0.0006(10) 0.0057(10) 0.0023(10)
C15 0.0187(12) 0.0132(12) 0.0148(12) -0.0003(10) 0.0052(9) 0.0006(10)
C16 0.0143(12) 0.0129(12) 0.0196(12) -0.0008(11) 0.0050(9) -0.0002(11)
C17 0.0211(13) 0.0144(13) 0.0203(13) -0.0034(11) 0.0016(10) 0.0003(10)
C18 0.0292(14) 0.0151(13) 0.0151(12) -0.0026(11) 0.0036(10) 0.0015(11)
C19 0.0253(13) 0.0136(12) 0.0166(12) 0.0006(11) 0.0088(10) 0.0042(11)
C20 0.0296(14) 0.0216(15) 0.0212(14) 0.0018(11) 0.0148(11) 0.0068(12)
C21 0.0256(14) 0.0177(14) 0.0255(14) -0.0026(11) 0.0146(11) -0.0016(11)
C22 0.0162(13) 0.0188(14) 0.0291(14) -0.0015(11) 0.0087(11) -0.0004(11)
C23 0.0195(13) 0.0163(13) 0.0188(13) 0.0015(10) 0.0050(10) 0.0015(11)
C24 0.0201(13) 0.0172(14) 0.0237(13) -0.0007(11) 0.0059(10) 0.0027(11)
C25 0.0217(13) 0.0191(13) 0.0241(13) -0.0024(12) 0.0097(10) 0.0035(12)

loop_
_atom_type_symbol
_atom_type_description
_atom_type_scat_dispersion_real
_atom_type_scat_dispersion_imag
_atom_type_scat_source
C C 0.0033 0.0016 'International Tables Vol C Tables 4.2.6.8 and 6.1.1.4'
H H 0.0000 0.0000 'International Tables Vol C Tables 4.2.6.8 and 6.1.1.4'
O O 0.0106 0.0060 'International Tables Vol C Tables 4.2.6.8 and 6.1.1.4'

loop_
_geom_angle_atom_site_label_1
_geom_angle_atom_site_label_2
_geom_angle_atom_site_label_3
_geom_angle
C1 O1 C3 106.1(2)
C2 O2 C3 107.5(2)
C10 O3 C15 105.74(17)
C11 O4 C10 119.4(2)
C21 O6 C24 106.37(19)
C25 O7 C21 108.87(19)
O1 C1 C2 106.9(2)
O2 C2 C1 107.2(3)
O1 C3 O2 106.1(2)
O1 C3 C8 111.3(2)
O2 C3 C8 112.9(2)
O1 C3 C4 110.7(2)
O2 C3 C4 111.7(2)
C8 C3 C4 104.3(2)
C3 C4 C5 105.9(2)
C6 C5 C4 104.7(2)
C16 C6 C5 118.6(2)
C16 C6 C8 108.7(2)
C5 C6 C8 103.7(2)
C3 C8 C7 106.4(2)
C3 C8 C9 113.1(2)
C7 C8 C9 108.8(2)
C3 C8 C6 99.0(2)
C7 C8 C6 112.7(2)
C9 C8 C6 116.2(2)
C10 C9 C8 118.2(2)
O3 C10 O4 100.75(18)
O3 C10 C9 107.37(19)
O4 C10 C9 107.87(19)
O3 C10 C13 105.6(2)
O4 C10 C13 109.59(19)
C9 C10 C13 123.3(2)
O5 C11 O4 123.9(2)
O5 C11 C12 125.2(3)
O4 C11 C12 110.8(2)
C14 C13 C10 103.7(2)
C15 C14 C19 108.6(2)
C15 C14 C23 111.3(2)
C19 C14 C23 108.3(2)
C15 C14 C13 98.7(2)
C19 C14 C13 118.4(2)
C23 C14 C13 111.2(2)
O3 C15 C14 104.60(19)
O3 C15 C16 113.5(2)
C14 C15 C16 106.62(19)
C17 C16 C15 105.7(2)
C17 C16 C6 125.5(2)
C15 C16 C6 111.68(19)
C18 C17 C16 105.0(2)
C19 C18 C17 123.9(2)
C18 C19 C20 122.2(2)
C18 C19 C14 122.7(2)
C20 C19 C14 114.9(2)
C19 C20 C21 113.3(2)
O6 C21 O7 105.9(2)
O6 C21 C20 108.4(2)
O7 C21 C20 109.3(2)
O6 C21 C22 112.3(2)
O7 C21 C22 109.5(2)
C20 C21 C22 111.2(2)
C21 C22 C23 111.4(2)
C22 C23 C14 113.3(2)
O6 C24 C25 103.3(2)
O7 C25 C24 104.4(2)

loop_
_geom_bond_atom_site_label_1
_geom_bond_atom_site_label_2
_geom_bond_distance
O1 C1 1.414(4)
O1 C3 1.426(3)
O2 C2 1.418(4)
O2 C3 1.428(3)
O3 C10 1.413(3)
O3 C15 1.430(3)
O4 C11 1.352(3)
O4 C10 1.468(3)
O5 C11 1.208(3)
O6 C21 1.423(3)
O6 C24 1.431(3)
O7 C25 1.429(3)
O7 C21 1.440(3)
C1 C2 1.427(5)
C3 C8 1.547(3)
C3 C4 1.548(3)
C4 C5 1.550(4)
C5 C6 1.538(3)
C6 C16 1.532(3)
C6 C8 1.563(3)
C7 C8 1.547(3)
C8 C9 1.556(3)
C9 C10 1.541(3)
C10 C13 1.573(3)
C11 C12 1.501(4)
C13 C14 1.567(4)
C14 C15 1.516(3)
C14 C19 1.532(3)
C14 C23 1.546(4)
C15 C16 1.532(3)
C16 C17 1.525(3)
C17 C18 1.518(4)
C18 C19 1.332(4)
C19 C20 1.507(3)
C20 C21 1.515(4)
C21 C22 1.519(4)
C22 C23 1.531(4)
C24 C25 1.517(4)
